data_1542419
loop_
_publ_author_name
'Ayala, Caitlan E.'
'Dange, Nitin S.'
'Stepherson, Jacob R.'
'Henry, Jeffrey L.'
'Fronczek, Frank R.'
'Kartika, Rendy'

_publ_section_title
;
 Functionalization of Silyldienol Ethers at the \g-Position via
 2-Silyloxypentadienyl Cations.
;
_journal_issue 5
_journal_name_full 'Organic letters'
_journal_page_first 1084
_journal_paper_doi 10.1021/acs.orglett.6b00196
_journal_volume 18
_journal_year 2016
_chemical_formula_moiety 'C24 H35 N O2 Si'
_chemical_formula_sum 'C24 H35 N O2 Si'
_chemical_formula_weight 397.62
_chemical_name_systematic
; 
 ? 
;
_space_group_IT_number 14
_symmetry_cell_setting monoclinic
_symmetry_space_group_name_Hall '-P 2ybc'
_symmetry_space_group_name_H-M 'P 1 21/c 1'
_atom_sites_solution_hydrogens geom
_atom_sites_solution_primary direct
_atom_sites_solution_secondary difmap
_audit_creation_method SHELXL-97
_cell_angle_alpha 90
_cell_angle_beta 112.880(2)
_cell_angle_gamma 90
_cell_formula_units_Z 4
_cell_length_a 17.0398(8)
_cell_length_b 9.1263(4)
_cell_length_c 15.8008(9)
_cell_measurement_reflns_used 3381
_cell_measurement_temperature 90.0(5)
_cell_measurement_theta_max 26.30
_cell_measurement_theta_min 2.59
_cell_volume 2263.9(2)
_computing_cell_refinement 'Bruker SAINT'
_computing_data_collection 'Bruker APEX2'
_computing_data_reduction 'Bruker SAINT'
_computing_molecular_graphics 'ORTEP-3 for Windows (Farrugia, 2012)'
_computing_publication_material 'SHELXL-97 (Sheldrick, 2008)'
_computing_structure_refinement 'SHELXL-97 (Sheldrick, 2008)'
_computing_structure_solution 'SHELXS-97 (Sheldrick, 2008)'
_diffrn_ambient_temperature 90.0(5)
_diffrn_measured_fraction_theta_full 0.931
_diffrn_measured_fraction_theta_max 0.931
_diffrn_measurement_device_type 'Bruker Kappa APEX-II DUO'
_diffrn_measurement_method '\f and \w scans'
_diffrn_radiation_monochromator 'TRIUMPH curved graphite'
_diffrn_radiation_source 'fine-focus sealed tube'
_diffrn_radiation_type MoK\a
_diffrn_radiation_wavelength 0.71073
_diffrn_reflns_av_R_equivalents 0.1091
_diffrn_reflns_av_sigmaI/netI 0.0825
_diffrn_reflns_limit_h_max 21
_diffrn_reflns_limit_h_min 0
_diffrn_reflns_limit_k_max 0
_diffrn_reflns_limit_k_min -11
_diffrn_reflns_limit_l_max 18
_diffrn_reflns_limit_l_min -19
_diffrn_reflns_number 4459
_diffrn_reflns_theta_full 26.48
_diffrn_reflns_theta_max 26.48
_diffrn_reflns_theta_min 2.58
_exptl_absorpt_coefficient_mu 0.122
_exptl_absorpt_correction_T_max 0.9927
_exptl_absorpt_correction_T_min 0.8627
_exptl_absorpt_correction_type multi-scan
_exptl_absorpt_process_details 'SADABS (Sheldrick, 2004)'
_exptl_crystal_colour colourless
_exptl_crystal_density_diffrn 1.167
_exptl_crystal_density_method 'not measured'
_exptl_crystal_description plate
_exptl_crystal_F_000 864
_exptl_crystal_size_max 0.26
_exptl_crystal_size_mid 0.20
_exptl_crystal_size_min 0.06
_refine_diff_density_max 3.445
_refine_diff_density_min -3.410
_refine_diff_density_rms 1.068
_refine_ls_extinction_method none
_refine_ls_goodness_of_fit_ref 1.140
_refine_ls_hydrogen_treatment constr
_refine_ls_matrix_type full
_refine_ls_number_parameters 262
_refine_ls_number_reflns 4459
_refine_ls_number_restraints 168
_refine_ls_restrained_S_all 1.171
_refine_ls_R_factor_all 0.1314
_refine_ls_R_factor_gt 0.0861
_refine_ls_shift/su_max 0.001
_refine_ls_shift/su_mean 0.000
_refine_ls_structure_factor_coef Fsqd
_refine_ls_weighting_details 'calc w=1/[\s^2^(Fo^2^)+(0.1647P)^2^+2.3039P] where P=(Fo^2^+2Fc^2^)/3'
_refine_ls_weighting_scheme calc
_refine_ls_wR_factor_gt 0.2374
_refine_ls_wR_factor_ref 0.2894
_reflns_number_gt 3060
_reflns_number_total 4459
_reflns_threshold_expression I>2\s(I)
_cod_data_source_file ol6b00196_si_002.cif
_cod_data_source_block Caitlan5
_cod_depositor_comments
;
The following automatic conversions were performed:

'_symmetry_cell_setting' value 'Monoclinic' changed to 'monoclinic'
according to
/usr/data/users/saulius/crontab/automatic-downloads/rss-feeds/ACS/lib/dictionaries/cif_core.dic
dictionary named 'cif_core.dic' version 2.4.2 from 2011-04-26.

Automatic conversion script
Id: cif_fix_values 4268 2015-11-12 08:31:59Z antanas 

 Adding full bibliography for 1542418--1542419.cif.
;
_cod_original_cell_volume 2263.86(19)
_cod_original_sg_symbol_Hall '-P 2ybc '
_cod_original_sg_symbol_H-M 'P 21/c  '
_cod_database_code 1542419

loop_
_symmetry_equiv_pos_as_xyz
'x, y, z'
'-x, y+1/2, -z+1/2'
'-x, -y, -z'
'x, -y-1/2, z-1/2'

loop_
_atom_site_label
_atom_site_type_symbol
_atom_site_fract_x
_atom_site_fract_y
_atom_site_fract_z
_atom_site_U_iso_or_equiv
_atom_site_adp_type
_atom_site_occupancy
_atom_site_symmetry_multiplicity
_atom_site_calc_flag
_atom_site_refinement_flags
Si1 Si 0.82410(7) 0.83939(13) 0.49117(8) 0.0129(4) Uani 1 1 d U
O1 O 0.5787(2) 0.3946(4) 0.5479(2) 0.0220(8) Uani 1 1 d U
O2 O 0.79504(17) 0.6658(3) 0.49607(18) 0.0127(7) Uani 1 1 d U
N1 N 0.5561(2) 0.2743(4) 0.1984(3) 0.0209(9) Uani 1 1 d U
H1N H 0.5230 0.2168 0.1542 0.025 Uiso 1 1 calc R
C1 C 0.6212(3) 0.3588(5) 0.1949(3) 0.0195(10) Uani 1 1 d U
H1 H 0.6378 0.3634 0.1441 0.023 Uiso 1 1 calc R
C2 C 0.6590(3) 0.4359(5) 0.2750(3) 0.0149(9) Uani 1 1 d U
C3 C 0.6136(3) 0.3971(5) 0.3319(3) 0.0137(9) Uani 1 1 d U
C4 C 0.5510(3) 0.2946(5) 0.2832(3) 0.0177(9) Uani 1 1 d U
C5 C 0.4989(3) 0.2287(5) 0.3216(3) 0.0234(11) Uani 1 1 d U
H5 H 0.4569 0.1589 0.2882 0.028 Uiso 1 1 calc R
C6 C 0.5103(3) 0.2680(5) 0.4095(3) 0.0234(11) Uani 1 1 d U
H6 H 0.4753 0.2250 0.4372 0.028 Uiso 1 1 calc R
C7 C 0.5727(3) 0.3707(5) 0.4592(3) 0.0176(10) Uani 1 1 d U
C8 C 0.6236(3) 0.4373(5) 0.4214(3) 0.0142(9) Uani 1 1 d U
H8 H 0.6645 0.5086 0.4549 0.017 Uiso 1 1 calc R
C9 C 0.7364(3) 0.5326(5) 0.3026(3) 0.0151(9) Uani 1 1 d U
H9A H 0.7307 0.6144 0.3410 0.018 Uiso 1 1 calc R
H9B H 0.7410 0.5749 0.2470 0.018 Uiso 1 1 calc R
C10 C 0.8165(3) 0.4453(5) 0.3562(3) 0.0153(9) Uani 1 1 d U
C11 C 0.8410(3) 0.3374(5) 0.2986(3) 0.0219(10) Uani 1 1 d U
H11A H 0.8945 0.2891 0.3367 0.033 Uiso 1 1 calc R
H11B H 0.8486 0.3893 0.2479 0.033 Uiso 1 1 calc R
H11C H 0.7961 0.2637 0.2737 0.033 Uiso 1 1 calc R
C12 C 0.8604(3) 0.4531(5) 0.4470(3) 0.0133(9) Uani 1 1 d U
C13 C 0.8500(3) 0.5471(5) 0.5181(3) 0.0135(9) Uani 1 1 d U
C14 C 0.8957(3) 0.5015(5) 0.6037(3) 0.0161(9) Uani 1 1 d U
C15 C 0.9483(3) 0.3721(5) 0.6027(3) 0.0216(10) Uani 1 1 d U
H15A H 0.9304 0.2848 0.6280 0.026 Uiso 1 1 calc R
H15B H 1.0093 0.3912 0.6396 0.026 Uiso 1 1 calc R
C16 C 0.9327(3) 0.3484(5) 0.5008(3) 0.0163(9) Uani 1 1 d U
H16A H 0.9847 0.3715 0.4897 0.020 Uiso 1 1 calc R
H16B H 0.9162 0.2457 0.4825 0.020 Uiso 1 1 calc R
C17 C 0.8937(3) 0.5624(5) 0.6904(3) 0.0218(10) Uani 1 1 d U
H17A H 0.8488 0.6365 0.6755 0.033 Uiso 1 1 calc R
H17B H 0.9489 0.6073 0.7266 0.033 Uiso 1 1 calc R
H17C H 0.8822 0.4833 0.7259 0.033 Uiso 1 1 calc R
C18 C 0.6491(3) 0.4784(6) 0.6048(3) 0.0275(11) Uani 1 1 d U
H18A H 0.7019 0.4329 0.6070 0.041 Uiso 1 1 calc R
H18B H 0.6495 0.4826 0.6670 0.041 Uiso 1 1 calc R
H18C H 0.6447 0.5779 0.5801 0.041 Uiso 1 1 calc R
C19 C 0.8666(3) 0.8603(6) 0.4002(3) 0.0256(11) Uani 1 1 d U
H19A H 0.9193 0.8035 0.4167 0.038 Uiso 1 1 calc R
H19B H 0.8785 0.9639 0.3941 0.038 Uiso 1 1 calc R
H19C H 0.8245 0.8243 0.3417 0.038 Uiso 1 1 calc R
C20 C 0.9091(3) 0.8954(6) 0.6024(3) 0.0254(11) Uani 1 1 d U
H20A H 0.8865 0.8935 0.6507 0.038 Uiso 1 1 calc R
H20B H 0.9283 0.9947 0.5967 0.038 Uiso 1 1 calc R
H20C H 0.9572 0.8273 0.6182 0.038 Uiso 1 1 calc R
C21 C 0.7231(3) 0.9463(5) 0.4634(3) 0.0165(9) Uani 1 1 d U
C22 C 0.6789(4) 0.9048(9) 0.5257(5) 0.0564(18) Uani 1 1 d U
H22A H 0.6286 0.9669 0.5124 0.085 Uiso 1 1 calc R
H22B H 0.7179 0.9185 0.5898 0.085 Uiso 1 1 calc R
H22C H 0.6613 0.8019 0.5155 0.085 Uiso 1 1 calc R
C23 C 0.6621(4) 0.9179(8) 0.3662(4) 0.0546(18) Uani 1 1 d U
H23A H 0.6498 0.8128 0.3578 0.082 Uiso 1 1 calc R
H23B H 0.6876 0.9506 0.3236 0.082 Uiso 1 1 calc R
H23C H 0.6091 0.9719 0.3540 0.082 Uiso 1 1 calc R
C24 C 0.7436(4) 1.1078(7) 0.4757(5) 0.0570(18) Uani 1 1 d U
H24A H 0.6921 1.1627 0.4692 0.085 Uiso 1 1 calc R
H24B H 0.7642 1.1406 0.4290 0.085 Uiso 1 1 calc R
H24C H 0.7877 1.1250 0.5370 0.085 Uiso 1 1 calc R

loop_
_atom_site_aniso_label
_atom_site_aniso_U_11
_atom_site_aniso_U_22
_atom_site_aniso_U_33
_atom_site_aniso_U_23
_atom_site_aniso_U_13
_atom_site_aniso_U_12
Si1 0.0186(6) 0.0059(7) 0.0140(6) 0.0009(4) 0.0059(5) 0.0009(4)
O1 0.0276(16) 0.0219(19) 0.0205(16) 0.0051(13) 0.0137(13) -0.0001(13)
O2 0.0192(14) 0.0051(16) 0.0146(14) -0.0001(11) 0.0073(11) 0.0025(11)
N1 0.0225(18) 0.017(2) 0.0188(18) -0.0122(15) 0.0036(15) -0.0015(15)
C1 0.023(2) 0.019(2) 0.0162(19) -0.0027(17) 0.0078(16) 0.0036(17)
C2 0.020(2) 0.007(2) 0.0162(19) 0.0028(15) 0.0058(16) 0.0056(16)
C3 0.0183(19) 0.005(2) 0.0161(19) 0.0016(15) 0.0046(15) 0.0054(15)
C4 0.019(2) 0.013(2) 0.019(2) -0.0024(17) 0.0050(16) 0.0035(16)
C5 0.021(2) 0.016(2) 0.029(2) -0.0038(19) 0.0049(18) -0.0007(17)
C6 0.022(2) 0.018(3) 0.030(2) 0.0047(19) 0.0100(18) 0.0021(18)
C7 0.021(2) 0.013(2) 0.019(2) 0.0028(16) 0.0078(16) 0.0053(16)
C8 0.0196(19) 0.006(2) 0.0168(19) 0.0023(15) 0.0067(16) 0.0051(15)
C9 0.023(2) 0.009(2) 0.0130(18) -0.0001(15) 0.0073(16) -0.0010(16)
C10 0.0190(19) 0.011(2) 0.0167(19) -0.0020(16) 0.0080(16) -0.0029(16)
C11 0.026(2) 0.022(3) 0.021(2) -0.0062(18) 0.0124(18) 0.0015(18)
C12 0.0168(18) 0.007(2) 0.0187(19) -0.0004(16) 0.0098(15) -0.0016(15)
C13 0.0188(19) 0.006(2) 0.0186(19) -0.0003(15) 0.0099(16) 0.0000(15)
C14 0.022(2) 0.010(2) 0.0167(19) -0.0022(16) 0.0083(16) -0.0024(16)
C15 0.027(2) 0.015(2) 0.020(2) 0.0004(17) 0.0061(17) 0.0023(18)
C16 0.020(2) 0.008(2) 0.021(2) -0.0035(16) 0.0076(16) 0.0003(16)
C17 0.032(2) 0.017(2) 0.015(2) 0.0024(17) 0.0071(17) 0.0041(18)
C18 0.041(3) 0.021(3) 0.023(2) -0.0002(19) 0.016(2) -0.003(2)
C19 0.031(2) 0.020(3) 0.031(2) 0.0071(19) 0.0173(19) 0.0043(19)
C20 0.026(2) 0.014(2) 0.028(2) -0.0017(18) 0.0014(18) 0.0001(18)
C21 0.021(2) 0.009(2) 0.019(2) -0.0003(16) 0.0078(16) 0.0034(16)
C22 0.066(3) 0.061(4) 0.067(3) 0.026(3) 0.053(3) 0.030(3)
C23 0.047(3) 0.062(4) 0.042(3) -0.018(3) 0.003(2) 0.027(3)
C24 0.036(3) 0.022(3) 0.097(4) 0.007(3) 0.009(3) 0.005(2)

loop_
_atom_type_symbol
_atom_type_description
_atom_type_scat_dispersion_real
_atom_type_scat_dispersion_imag
_atom_type_scat_source
C C 0.0033 0.0016 'International Tables Vol C Tables 4.2.6.8 and 6.1.1.4'
H H 0.0000 0.0000 'International Tables Vol C Tables 4.2.6.8 and 6.1.1.4'
N N 0.0061 0.0033 'International Tables Vol C Tables 4.2.6.8 and 6.1.1.4'
O O 0.0106 0.0060 'International Tables Vol C Tables 4.2.6.8 and 6.1.1.4'
Si Si 0.0817 0.0704 'International Tables Vol C Tables 4.2.6.8 and 6.1.1.4'

loop_
_geom_angle_atom_site_label_1
_geom_angle_atom_site_label_2
_geom_angle_atom_site_label_3
_geom_angle
O2 Si1 C19 110.2(2)
O2 Si1 C20 110.63(19)
C19 Si1 C20 108.0(2)
O2 Si1 C21 104.04(18)
C19 Si1 C21 111.4(2)
C20 Si1 C21 112.6(2)
C7 O1 C18 116.2(3)
C13 O2 Si1 124.7(3)
C1 N1 C4 108.6(4)
C1 N1 H1N 125.7
C4 N1 H1N 125.7
N1 C1 C2 110.5(4)
N1 C1 H1 124.8
C2 C1 H1 124.8
C1 C2 C3 106.0(4)
C1 C2 C9 127.8(4)
C3 C2 C9 126.0(4)
C4 C3 C8 119.7(4)
C4 C3 C2 107.5(4)
C8 C3 C2 132.8(4)
N1 C4 C5 130.8(4)
N1 C4 C3 107.4(4)
C5 C4 C3 121.8(4)
C6 C5 C4 117.7(4)
C6 C5 H5 121.1
C4 C5 H5 121.1
C5 C6 C7 121.2(4)
C5 C6 H6 119.4
C7 C6 H6 119.4
C8 C7 O1 124.1(4)
C8 C7 C6 121.4(4)
O1 C7 C6 114.4(4)
C7 C8 C3 118.2(4)
C7 C8 H8 120.9
C3 C8 H8 120.9
C2 C9 C10 110.4(4)
C2 C9 H9A 109.6
C10 C9 H9A 109.6
C2 C9 H9B 109.6
C10 C9 H9B 109.6
H9A C9 H9B 108.1
C12 C10 C11 120.8(4)
C12 C10 C9 125.1(4)
C11 C10 C9 114.0(4)
C10 C11 H11A 109.5
C10 C11 H11B 109.5
H11A C11 H11B 109.5
C10 C11 H11C 109.5
H11A C11 H11C 109.5
H11B C11 H11C 109.5
C10 C12 C13 131.6(4)
C10 C12 C16 123.9(4)
C13 C12 C16 104.4(3)
C14 C13 O2 124.7(4)
C14 C13 C12 113.1(4)
O2 C13 C12 122.2(4)
C13 C14 C15 110.7(4)
C13 C14 C17 126.9(4)
C15 C14 C17 122.4(4)
C14 C15 C16 105.2(3)
C14 C15 H15A 110.7
C16 C15 H15A 110.7
C14 C15 H15B 110.7
C16 C15 H15B 110.7
H15A C15 H15B 108.8
C12 C16 C15 105.5(3)
C12 C16 H16A 110.6
C15 C16 H16A 110.6
C12 C16 H16B 110.6
C15 C16 H16B 110.6
H16A C16 H16B 108.8
C14 C17 H17A 109.5
C14 C17 H17B 109.5
H17A C17 H17B 109.5
C14 C17 H17C 109.5
H17A C17 H17C 109.5
H17B C17 H17C 109.5
O1 C18 H18A 109.5
O1 C18 H18B 109.5
H18A C18 H18B 109.5
O1 C18 H18C 109.5
H18A C18 H18C 109.5
H18B C18 H18C 109.5
Si1 C19 H19A 109.5
Si1 C19 H19B 109.5
H19A C19 H19B 109.5
Si1 C19 H19C 109.5
H19A C19 H19C 109.5
H19B C19 H19C 109.5
Si1 C20 H20A 109.5
Si1 C20 H20B 109.5
H20A C20 H20B 109.5
Si1 C20 H20C 109.5
H20A C20 H20C 109.5
H20B C20 H20C 109.5
C22 C21 C23 107.5(5)
C22 C21 C24 108.1(5)
C23 C21 C24 109.5(5)
C22 C21 Si1 111.3(3)
C23 C21 Si1 110.9(3)
C24 C21 Si1 109.4(3)
C21 C22 H22A 109.5
C21 C22 H22B 109.5
H22A C22 H22B 109.5
C21 C22 H22C 109.5
H22A C22 H22C 109.5
H22B C22 H22C 109.5
C21 C23 H23A 109.5
C21 C23 H23B 109.5
H23A C23 H23B 109.5
C21 C23 H23C 109.5
H23A C23 H23C 109.5
H23B C23 H23C 109.5
C21 C24 H24A 109.5
C21 C24 H24B 109.5
H24A C24 H24B 109.5
C21 C24 H24C 109.5
H24A C24 H24C 109.5
H24B C24 H24C 109.5

loop_
_geom_bond_atom_site_label_1
_geom_bond_atom_site_label_2
_geom_bond_distance
Si1 O2 1.670(3)
Si1 C19 1.854(5)
Si1 C20 1.862(5)
Si1 C21 1.875(4)
O1 C7 1.381(5)
O1 C18 1.412(6)
O2 C13 1.385(5)
N1 C1 1.369(6)
N1 C4 1.388(6)
N1 H1N 0.8800
C1 C2 1.370(6)
C1 H1 0.9500
C2 C3 1.440(6)
C2 C9 1.504(6)
C3 C4 1.403(6)
C3 C8 1.406(6)
C4 C5 1.392(7)
C5 C6 1.373(7)
C5 H5 0.9500
C6 C7 1.406(7)
C6 H6 0.9500
C7 C8 1.372(6)
C8 H8 0.9500
C9 C10 1.521(6)
C9 H9A 0.9900
C9 H9B 0.9900
C10 C12 1.338(6)
C10 C11 1.506(6)
C11 H11A 0.9800
C11 H11B 0.9800
C11 H11C 0.9800
C12 C13 1.478(6)
C12 C16 1.529(6)
C13 C14 1.339(6)
C14 C15 1.486(6)
C14 C17 1.490(6)
C15 C16 1.542(6)
C15 H15A 0.9900
C15 H15B 0.9900
C16 H16A 0.9900
C16 H16B 0.9900
C17 H17A 0.9800
C17 H17B 0.9800
C17 H17C 0.9800
C18 H18A 0.9800
C18 H18B 0.9800
C18 H18C 0.9800
C19 H19A 0.9800
C19 H19B 0.9800
C19 H19C 0.9800
C20 H20A 0.9800
C20 H20B 0.9800
C20 H20C 0.9800
C21 C22 1.503(7)
C21 C23 1.505(7)
C21 C24 1.510(8)
C22 H22A 0.9800
C22 H22B 0.9800
C22 H22C 0.9800
C23 H23A 0.9800
C23 H23B 0.9800
C23 H23C 0.9800
C24 H24A 0.9800
C24 H24B 0.9800
C24 H24C 0.9800
